data_2203789
loop_
_publ_author_name
'Nordell, Karen J.'
'Schultz, Kristin N.'
'Smith, Mark D.'

_publ_section_title
;<i>trans</i>-Diaquatetrakis(4,4'-methylenediphenylamine-\k<i>N</i>)cobalt(II)
 dinitrate dihydrate
;
_journal_issue 6
_journal_name_full 'Acta Crystallographica Section E'
_journal_page_first m857
_journal_page_last m858
_journal_paper_doi 10.1107/S1600536804011894
_journal_volume 60
_journal_year 2004
_chemical_formula_iupac '[Co (C13 H14 N2)4 (H2 O)2] (N O3)2, 2H2 O'
_chemical_formula_moiety 'C52 H60 Co N8 O2 2+, 2N O3 -, 2H2 O'
_chemical_formula_sum 'C52 H64 Co N10 O10'
_chemical_formula_weight 1048.06
_chemical_name_systematic ?
_space_group_IT_number 2
_symmetry_cell_setting triclinic
_symmetry_space_group_name_Hall '-P 1'
_symmetry_space_group_name_H-M 'P -1'
_atom_sites_solution_hydrogens mixed
_atom_sites_solution_primary direct
_atom_sites_solution_secondary difmap
_audit_creation_method SHELXL-97
_cell_angle_alpha 80.9200(10)
_cell_angle_beta 87.8040(10)
_cell_angle_gamma 89.4880(10)
_cell_formula_units_Z 1
_cell_length_a 9.2265(5)
_cell_length_b 11.6587(6)
_cell_length_c 11.9719(7)
_cell_measurement_reflns_used 6696
_cell_measurement_temperature 293(2)
_cell_measurement_theta_max 26.346
_cell_measurement_theta_min 2.267
_cell_volume 1270.73(12)
_computing_cell_refinement 'SAINT-Plus-NT (Bruker, 1999)'
_computing_data_collection 'SMART-NT (Bruker, 1999)'
_computing_data_reduction 'SAINT-Plus-NT (Bruker, 1999)'
_computing_molecular_graphics 'XP in SHELXTL (Sheldrick, 1997b)'
_computing_publication_material SHELXTL
_computing_structure_refinement 'SHELXL97 (Sheldrick, 1997a)'
_computing_structure_solution 'SHELXS97 (Sheldrick, 1997a)'
_diffrn_ambient_temperature 293(2)
_diffrn_measured_fraction_theta_full 0.997
_diffrn_measured_fraction_theta_max 0.997
_diffrn_measurement_device_type 'Bruker SMART APEX CCD'
_diffrn_measurement_method '\w and \f'
_diffrn_radiation_monochromator graphite
_diffrn_radiation_source 'fine-focus sealed tube'
_diffrn_radiation_type MoK\a
_diffrn_radiation_wavelength 0.71073
_diffrn_reflns_av_R_equivalents 0.0297
_diffrn_reflns_av_sigmaI/netI 0.0491
_diffrn_reflns_limit_h_max 11
_diffrn_reflns_limit_h_min -11
_diffrn_reflns_limit_k_max 14
_diffrn_reflns_limit_k_min -14
_diffrn_reflns_limit_l_max 14
_diffrn_reflns_limit_l_min -14
_diffrn_reflns_number 11803
_diffrn_reflns_theta_full 26.36
_diffrn_reflns_theta_max 26.36
_diffrn_reflns_theta_min 1.72
_diffrn_standards_decay_% 0
_exptl_absorpt_coefficient_mu 0.407
_exptl_absorpt_correction_T_max 0.9280
_exptl_absorpt_correction_T_min 0.6189
_exptl_absorpt_correction_type multi-scan
_exptl_absorpt_process_details '(SADABS; Bruker, 1999)'
_exptl_crystal_colour 'pale orange'
_exptl_crystal_density_diffrn 1.370
_exptl_crystal_density_method 'not measured'
_exptl_crystal_description block
_exptl_crystal_F_000 553
_exptl_crystal_size_max 0.42
_exptl_crystal_size_mid 0.24
_exptl_crystal_size_min 0.18
_refine_diff_density_max 0.448
_refine_diff_density_min -0.319
_refine_ls_extinction_method none
_refine_ls_goodness_of_fit_ref 0.989
_refine_ls_hydrogen_treatment mixed
_refine_ls_matrix_type full
_refine_ls_number_parameters 379
_refine_ls_number_reflns 5200
_refine_ls_number_restraints 0
_refine_ls_restrained_S_all 0.989
_refine_ls_R_factor_all 0.0521
_refine_ls_R_factor_gt 0.0405
_refine_ls_shift/su_max 0.000
_refine_ls_shift/su_mean 0.000
_refine_ls_structure_factor_coef Fsqd
_refine_ls_weighting_details 'calc w = 1/[\s^2^(Fo^2^)+(0.03P)^2^] where P = (Fo^2^+2Fc^2^)/3'
_refine_ls_weighting_scheme calc
_refine_ls_wR_factor_gt 0.0787
_refine_ls_wR_factor_ref 0.0813
_reflns_number_gt 3875
_reflns_number_total 5200
_reflns_threshold_expression I>2\s(I)
_cod_data_source_file na6326.cif
_cod_data_source_block I
_cod_depositor_comments
;
The following automatic conversions were performed:
'_symmetry_cell_setting' value 'Triclinic' changed to 'triclinic'
according to '/home/saulius/struct/CIF-dictionaries/cif_core.dic'
dictionary named 'cif_core.dic' version 2.4.1 from 2010-06-29.

Automatic conversion script
Id: cif_fix_enum 1527 2010-12-29 10:47:43Z saulius 

The following automatic conversions were performed:

'_symmetry_cell_setting' value 'Triclinic' changed to 'triclinic'
according to /home/saulius/struct/CIF-dictionaries/cif_core.dic
dictionary named 'cif_core.dic' version 2.4.1 from 2010-06-29.

Automatic conversion script
Id: cif_fix_values 1715 2011-07-08 13:25:40Z adriana 
;
_cod_database_code 2203789
_cod_database_fobs_code 2203789

loop_
_symmetry_equiv_pos_as_xyz
'x, y, z'
'-x, -y, -z'

loop_
_atom_site_label
_atom_site_fract_x
_atom_site_fract_y
_atom_site_fract_z
_atom_site_U_iso_or_equiv
_atom_site_adp_type
_atom_site_calc_flag
_atom_site_refinement_flags
_atom_site_occupancy
_atom_site_type_symbol
Co 0.5000 0.0000 0.5000 0.03613(11) Uani d S 1 Co
C1 0.25677(19) 0.01880(16) 0.69814(16) 0.0395(4) Uani d . 1 C
C2 0.18950(19) -0.08337(17) 0.74661(16) 0.0439(5) Uani d . 1 C
H2 0.1597 -0.1355 0.7009 0.053 Uiso calc R 1 H
C3 0.1664(2) -0.10848(17) 0.86226(17) 0.0470(5) Uani d . 1 C
H3 0.1205 -0.1776 0.8933 0.056 Uiso calc R 1 H
C4 0.2096(2) -0.03342(18) 0.93360(16) 0.0472(5) Uani d . 1 C
C5 0.2765(2) 0.06760(19) 0.88359(18) 0.0545(5) Uani d . 1 C
H5 0.3065 0.1199 0.9291 0.065 Uiso calc R 1 H
C6 0.3007(2) 0.09400(17) 0.76780(18) 0.0518(5) Uani d . 1 C
H6 0.3469 0.1629 0.7368 0.062 Uiso calc R 1 H
C7 0.1796(2) -0.0597(2) 1.06004(17) 0.0638(6) Uani d . 1 C
H7A 0.2044 0.0084 1.0925 0.077 Uiso calc R 1 H
H7B 0.0762 -0.0723 1.0736 0.077 Uiso calc R 1 H
C8 0.4034(2) -0.35128(19) 1.24868(18) 0.0546(5) Uani d . 1 C
C9 0.4603(2) -0.29734(19) 1.14589(18) 0.0548(5) Uani d . 1 C
H9 0.5478 -0.3233 1.1176 0.066 Uiso calc R 1 H
C10 0.3890(2) -0.20548(19) 1.08460(17) 0.0531(5) Uani d . 1 C
H10 0.4299 -0.1708 1.0154 0.064 Uiso calc R 1 H
C11 0.2586(2) -0.16299(18) 1.12232(16) 0.0469(5) Uani d . 1 C
C12 0.2020(2) -0.2190(2) 1.22555(17) 0.0548(6) Uani d . 1 C
H12 0.1140 -0.1938 1.2536 0.066 Uiso calc R 1 H
C13 0.2727(2) -0.3110(2) 1.28749(19) 0.0613(6) Uani d . 1 C
H13 0.2319 -0.3463 1.3564 0.074 Uiso calc R 1 H
C14 0.33726(19) 0.11847(16) 0.28181(14) 0.0384(4) Uani d . 1 C
C15 0.4324(2) 0.18908(18) 0.21126(16) 0.0526(5) Uani d . 1 C
H15 0.5275 0.1649 0.2006 0.063 Uiso calc R 1 H
C16 0.3872(2) 0.29521(18) 0.15652(17) 0.0536(5) Uani d . 1 C
H16 0.4527 0.3415 0.1087 0.064 Uiso calc R 1 H
C17 0.2469(2) 0.33504(16) 0.17064(16) 0.0433(5) Uani d . 1 C
C18 0.1546(2) 0.26372(17) 0.24254(17) 0.0493(5) Uani d . 1 C
H18 0.0600 0.2885 0.2547 0.059 Uiso calc R 1 H
C19 0.19774(19) 0.15621(17) 0.29746(16) 0.0464(5) Uani d . 1 C
H19 0.1323 0.1096 0.3449 0.056 Uiso calc R 1 H
C20 0.1985(2) 0.45056(17) 0.10735(17) 0.0525(5) Uani d . 1 C
H20A 0.1034 0.4689 0.1373 0.063 Uiso calc R 1 H
H20B 0.2649 0.5101 0.1218 0.063 Uiso calc R 1 H
C21 0.1572(2) 0.47230(17) -0.25409(18) 0.0495(5) Uani d . 1 C
C22 0.2123(2) 0.56408(17) -0.20843(18) 0.0528(5) Uani d . 1 C
H22 0.2391 0.6323 -0.2558 0.063 Uiso calc R 1 H
C23 0.2278(2) 0.55508(16) -0.09257(18) 0.0500(5) Uani d . 1 C
H23 0.2641 0.6181 -0.0637 0.060 Uiso calc R 1 H
C24 0.19088(19) 0.45531(15) -0.01884(16) 0.0421(5) Uani d . 1 C
C25 0.1401(2) 0.36341(16) -0.06674(18) 0.0474(5) Uani d . 1 C
H25 0.1158 0.2944 -0.0198 0.057 Uiso calc R 1 H
C26 0.1246(2) 0.37091(17) -0.18132(18) 0.0518(5) Uani d . 1 C
H26 0.0916 0.3068 -0.2103 0.062 Uiso calc R 1 H
N1 0.28503(19) 0.04297(17) 0.57775(15) 0.0454(4) Uani d . 1 N
H1A 0.219(2) 0.0052(17) 0.5434(17) 0.059(7) Uiso d . 1 H
H1B 0.270(2) 0.1115(17) 0.5543(16) 0.047(6) Uiso d . 1 H
N2 0.4792(3) -0.4411(2) 1.3153(2) 0.0790(7) Uani d . 1 N
H2A 0.545(3) -0.477(2) 1.278(2) 0.097(10) Uiso d . 1 H
H2B 0.425(3) -0.490(2) 1.358(2) 0.088(10) Uiso d . 1 H
N3 0.3857(2) 0.00844(16) 0.34090(15) 0.0443(4) Uani d . 1 N
H3A 0.318(2) -0.0384(18) 0.3538(18) 0.064(8) Uiso d . 1 H
H3B 0.447(2) -0.0200(18) 0.2983(18) 0.064(8) Uiso d . 1 H
N4 0.1406(2) 0.4797(2) -0.37130(18) 0.0691(6) Uani d . 1 N
H4A 0.128(3) 0.557(2) -0.412(2) 0.092(9) Uiso d . 1 H
H4B 0.075(3) 0.429(2) -0.394(2) 0.095(10) Uiso d . 1 H
O1 0.4439(2) -0.17239(13) 0.53090(13) 0.0525(4) Uani d . 1 O
H1WA 0.366(3) -0.199(2) 0.531(2) 0.078(9) Uiso d . 1 H
H1WB 0.502(3) -0.227(2) 0.528(2) 0.077(9) Uiso d . 1 H
O2 0.3712(4) 0.3434(2) -0.4931(4) 0.1050(9) Uani d . 1 O
H2WA 0.292(4) 0.352(4) -0.507(4) 0.16(2) Uiso d . 1 H
H2WB 0.394(5) 0.369(4) -0.445(4) 0.17(3) Uiso d . 1 H
N5 -0.06558(19) 0.20614(15) 0.51419(14) 0.0480(4) Uani d . 1 N
O3 -0.07922(16) 0.10051(12) 0.54693(13) 0.0651(4) Uani d . 1 O
O4 -0.16397(15) 0.26046(12) 0.45748(12) 0.0590(4) Uani d . 1 O
O5 0.04190(16) 0.25881(13) 0.53781(13) 0.0680(4) Uani d . 1 O

loop_
_atom_site_aniso_label
_atom_site_aniso_U_11
_atom_site_aniso_U_22
_atom_site_aniso_U_33
_atom_site_aniso_U_12
_atom_site_aniso_U_13
_atom_site_aniso_U_23
Co 0.0365(2) 0.0368(2) 0.0341(2) 0.00103(15) -0.00498(15) -0.00173(15)
C1 0.0324(10) 0.0452(11) 0.0408(11) 0.0072(8) -0.0027(8) -0.0068(9)
C2 0.0397(10) 0.0519(12) 0.0434(12) -0.0007(9) -0.0038(9) -0.0170(9)
C3 0.0411(11) 0.0503(12) 0.0489(12) -0.0021(9) 0.0042(9) -0.0067(10)
C4 0.0392(11) 0.0633(14) 0.0415(11) 0.0127(10) -0.0025(9) -0.0160(10)
C5 0.0519(13) 0.0603(14) 0.0575(14) 0.0024(11) -0.0035(11) -0.0284(11)
C6 0.0514(12) 0.0460(12) 0.0598(14) -0.0036(10) 0.0008(10) -0.0141(10)
C7 0.0569(14) 0.0892(17) 0.0476(13) 0.0183(13) 0.0023(11) -0.0201(12)
C8 0.0604(14) 0.0560(13) 0.0492(13) -0.0052(11) -0.0009(11) -0.0144(11)
C9 0.0416(11) 0.0719(15) 0.0518(13) 0.0006(11) 0.0029(10) -0.0139(11)
C10 0.0422(11) 0.0757(15) 0.0406(12) -0.0014(11) 0.0062(9) -0.0081(11)
C11 0.0402(11) 0.0681(14) 0.0363(11) -0.0010(10) -0.0029(9) -0.0200(10)
C12 0.0462(12) 0.0765(16) 0.0461(13) -0.0047(11) 0.0083(10) -0.0255(12)
C13 0.0698(15) 0.0677(15) 0.0461(13) -0.0088(13) 0.0145(12) -0.0118(11)
C14 0.0382(10) 0.0467(11) 0.0296(10) 0.0053(9) -0.0064(8) -0.0031(8)
C15 0.0355(11) 0.0714(15) 0.0454(12) 0.0129(10) 0.0029(9) 0.0057(11)
C16 0.0411(11) 0.0631(14) 0.0493(13) 0.0023(10) 0.0060(10) 0.0113(10)
C17 0.0434(11) 0.0473(11) 0.0386(11) 0.0051(9) -0.0041(9) -0.0048(9)
C18 0.0340(10) 0.0593(13) 0.0518(13) 0.0122(10) 0.0007(9) -0.0016(10)
C19 0.0355(10) 0.0548(12) 0.0447(12) -0.0006(9) 0.0006(9) 0.0050(10)
C20 0.0565(13) 0.0462(12) 0.0539(13) 0.0074(10) -0.0044(10) -0.0054(10)
C21 0.0464(12) 0.0504(12) 0.0518(13) 0.0081(10) -0.0068(10) -0.0080(10)
C22 0.0584(13) 0.0419(12) 0.0543(14) -0.0025(10) -0.0035(11) 0.0049(10)
C23 0.0514(12) 0.0393(11) 0.0589(14) -0.0028(9) -0.0083(10) -0.0054(10)
C24 0.0374(10) 0.0390(11) 0.0481(12) 0.0058(9) -0.0049(9) -0.0003(9)
C25 0.0444(11) 0.0381(11) 0.0574(13) 0.0012(9) -0.0018(10) -0.0010(9)
C26 0.0481(12) 0.0436(12) 0.0652(15) 0.0002(10) -0.0103(11) -0.0112(11)
N1 0.0443(10) 0.0478(11) 0.0427(10) 0.0062(9) -0.0042(8) -0.0024(9)
N2 0.0947(18) 0.0696(16) 0.0683(15) 0.0131(15) 0.0112(14) -0.0019(13)
N3 0.0452(11) 0.0469(11) 0.0407(10) 0.0056(9) -0.0074(8) -0.0055(8)
N4 0.0862(15) 0.0653(14) 0.0559(13) -0.0011(13) -0.0120(11) -0.0081(11)
O1 0.0470(9) 0.0397(9) 0.0696(11) -0.0006(8) -0.0088(8) -0.0035(7)
O2 0.0873(19) 0.0821(15) 0.145(3) 0.0181(13) 0.0266(17) -0.0239(16)
N5 0.0521(11) 0.0550(11) 0.0388(10) -0.0028(9) 0.0040(8) -0.0146(8)
O3 0.0778(11) 0.0454(9) 0.0717(11) -0.0029(8) -0.0083(9) -0.0063(8)
O4 0.0597(9) 0.0576(9) 0.0577(9) 0.0029(8) -0.0092(8) -0.0015(7)
O5 0.0569(9) 0.0778(11) 0.0744(11) -0.0191(8) -0.0052(8) -0.0260(9)

loop_
_atom_type_symbol
_atom_type_description
_atom_type_scat_dispersion_real
_atom_type_scat_dispersion_imag
_atom_type_scat_source
C C 0.0033 0.0016 'International Tables Vol C Tables 4.2.6.8 and 6.1.1.4'
H H 0.0000 0.0000 'International Tables Vol C Tables 4.2.6.8 and 6.1.1.4'
N N 0.0061 0.0033 'International Tables Vol C Tables 4.2.6.8 and 6.1.1.4'
O O 0.0106 0.0060 'International Tables Vol C Tables 4.2.6.8 and 6.1.1.4'
Co Co 0.3494 0.9721 'International Tables Vol C Tables 4.2.6.8 and 6.1.1.4'

loop_
_geom_angle_atom_site_label_1
_geom_angle_atom_site_label_2
_geom_angle_atom_site_label_3
_geom_angle_site_symmetry_1
_geom_angle_site_symmetry_3
_geom_angle
_geom_angle_publ_flag
O1 Co O1 . 2_656 180.0 ?
O1 Co N3 . 2_656 93.74(7) ?
O1 Co N3 2_656 2_656 86.26(7) ?
O1 Co N3 . . 86.26(7) y
O1 Co N3 2_656 . 93.74(7) ?
N3 Co N3 2_656 . 180.0 ?
O1 Co N1 . 2_656 91.05(7) ?
O1 Co N1 2_656 2_656 88.95(7) y
N3 Co N1 2_656 2_656 86.15(7) y
N3 Co N1 . 2_656 93.85(7) ?
O1 Co N1 . . 88.95(7) ?
O1 Co N1 2_656 . 91.05(7) ?
N3 Co N1 2_656 . 93.85(7) ?
N3 Co N1 . . 86.15(7) ?
N1 Co N1 2_656 . 180.0 ?
C6 C1 C2 . . 118.56(18) ?
C6 C1 N1 . . 121.12(18) ?
C2 C1 N1 . . 120.26(18) ?
C3 C2 C1 . . 120.42(18) ?
C3 C2 H2 . . 119.8 ?
C1 C2 H2 . . 119.8 ?
C2 C3 C4 . . 121.70(19) ?
C2 C3 H3 . . 119.1 ?
C4 C3 H3 . . 119.1 ?
C5 C4 C3 . . 116.89(18) ?
C5 C4 C7 . . 121.66(19) ?
C3 C4 C7 . . 121.4(2) ?
C4 C5 C6 . . 122.11(19) ?
C4 C5 H5 . . 118.9 ?
C6 C5 H5 . . 118.9 ?
C1 C6 C5 . . 120.30(19) ?
C1 C6 H6 . . 119.8 ?
C5 C6 H6 . . 119.8 ?
C11 C7 C4 . . 116.17(17) ?
C11 C7 H7A . . 108.2 ?
C4 C7 H7A . . 108.2 ?
C11 C7 H7B . . 108.2 ?
C4 C7 H7B . . 108.2 ?
H7A C7 H7B . . 107.4 ?
C9 C8 C13 . . 118.0(2) ?
C9 C8 N2 . . 121.3(2) ?
C13 C8 N2 . . 120.6(2) ?
C10 C9 C8 . . 120.7(2) ?
C10 C9 H9 . . 119.6 ?
C8 C9 H9 . . 119.6 ?
C9 C10 C11 . . 122.27(19) ?
C9 C10 H10 . . 118.9 ?
C11 C10 H10 . . 118.9 ?
C10 C11 C12 . . 116.30(19) ?
C10 C11 C7 . . 124.06(19) ?
C12 C11 C7 . . 119.62(18) ?
C13 C12 C11 . . 121.8(2) ?
C13 C12 H12 . . 119.1 ?
C11 C12 H12 . . 119.1 ?
C12 C13 C8 . . 120.9(2) ?
C12 C13 H13 . . 119.5 ?
C8 C13 H13 . . 119.5 ?
C19 C14 C15 . . 119.06(17) ?
C19 C14 N3 . . 120.80(18) ?
C15 C14 N3 . . 120.11(18) ?
C16 C15 C14 . . 120.25(18) ?
C16 C15 H15 . . 119.9 ?
C14 C15 H15 . . 119.9 ?
C15 C16 C17 . . 121.76(19) ?
C15 C16 H16 . . 119.1 ?
C17 C16 H16 . . 119.1 ?
C18 C17 C16 . . 116.90(18) ?
C18 C17 C20 . . 122.21(17) ?
C16 C17 C20 . . 120.88(18) ?
C17 C18 C19 . . 122.12(18) ?
C17 C18 H18 . . 118.9 ?
C19 C18 H18 . . 118.9 ?
C14 C19 C18 . . 119.90(18) ?
C14 C19 H19 . . 120.0 ?
C18 C19 H19 . . 120.0 ?
C24 C20 C17 . . 114.66(16) ?
C24 C20 H20A . . 108.6 ?
C17 C20 H20A . . 108.6 ?
C24 C20 H20B . . 108.6 ?
C17 C20 H20B . . 108.6 ?
H20A C20 H20B . . 107.6 ?
C26 C21 C22 . . 117.86(19) ?
C26 C21 N4 . . 120.7(2) ?
C22 C21 N4 . . 121.3(2) ?
C21 C22 C23 . . 120.49(19) ?
C21 C22 H22 . . 119.8 ?
C23 C22 H22 . . 119.8 ?
C24 C23 C22 . . 121.96(18) ?
C24 C23 H23 . . 119.0 ?
C22 C23 H23 . . 119.0 ?
C23 C24 C25 . . 116.54(18) ?
C23 C24 C20 . . 120.96(17) ?
C25 C24 C20 . . 122.41(17) ?
C26 C25 C24 . . 122.16(18) ?
C26 C25 H25 . . 118.9 ?
C24 C25 H25 . . 118.9 ?
C25 C26 C21 . . 120.92(19) ?
C25 C26 H26 . . 119.5 ?
C21 C26 H26 . . 119.5 ?
C1 N1 Co . . 121.25(12) ?
C1 N1 H1A . . 108.8(13) ?
Co N1 H1A . . 104.9(13) ?
C1 N1 H1B . . 110.2(14) ?
Co N1 H1B . . 106.0(14) ?
H1A N1 H1B . . 104.3(18) ?
C8 N2 H2A . . 115.1(18) ?
C8 N2 H2B . . 114.5(18) ?
H2A N2 H2B . . 111(2) ?
C14 N3 Co . . 120.27(12) ?
C14 N3 H3A . . 111.3(15) ?
Co N3 H3A . . 106.6(15) ?
C14 N3 H3B . . 108.3(15) ?
Co N3 H3B . . 102.9(14) ?
H3A N3 H3B . . 106(2) ?
C21 N4 H4A . . 115.8(15) ?
C21 N4 H4B . . 116.4(16) ?
H4A N4 H4B . . 111(2) ?
Co O1 H1WA . . 127.9(18) ?
Co O1 H1WB . . 124.1(16) ?
H1WA O1 H1WB . . 106(2) ?
H2WA O2 H2WB . . 116(5) ?
O5 N5 O3 . . 120.88(18) ?
O5 N5 O4 . . 119.88(18) ?
O3 N5 O4 . . 119.24(17) ?

loop_
_geom_bond_atom_site_label_1
_geom_bond_atom_site_label_2
_geom_bond_site_symmetry_2
_geom_bond_distance
_geom_bond_publ_flag
Co O1 . 2.0526(15) y
Co O1 2_656 2.0526(15) ?
Co N3 2_656 2.2005(16) ?
Co N3 . 2.2005(16) y
Co N1 2_656 2.2448(17) ?
Co N1 . 2.2448(17) y
C1 C6 . 1.375(3) ?
C1 C2 . 1.381(2) ?
C1 N1 . 1.438(2) ?
C2 C3 . 1.378(3) ?
C2 H2 . 0.9300 ?
C3 C4 . 1.387(3) ?
C3 H3 . 0.9300 ?
C4 C5 . 1.374(3) ?
C4 C7 . 1.512(3) ?
C5 C6 . 1.382(3) ?
C5 H5 . 0.9300 ?
C6 H6 . 0.9300 ?
C7 C11 . 1.510(3) ?
C7 H7A . 0.9700 ?
C7 H7B . 0.9700 ?
C8 C9 . 1.378(3) ?
C8 C13 . 1.381(3) ?
C8 N2 . 1.410(3) ?
C9 C10 . 1.376(3) ?
C9 H9 . 0.9300 ?
C10 C11 . 1.384(3) ?
C10 H10 . 0.9300 ?
C11 C12 . 1.389(3) ?
C12 C13 . 1.378(3) ?
C12 H12 . 0.9300 ?
C13 H13 . 0.9300 ?
C14 C19 . 1.372(2) ?
C14 C15 . 1.378(3) ?
C14 N3 . 1.440(2) ?
C15 C16 . 1.375(3) ?
C15 H15 . 0.9300 ?
C16 C17 . 1.385(3) ?
C16 H16 . 0.9300 ?
C17 C18 . 1.374(3) ?
C17 C20 . 1.510(3) ?
C18 C19 . 1.383(3) ?
C18 H18 . 0.9300 ?
C19 H19 . 0.9300 ?
C20 C24 . 1.507(3) ?
C20 H20A . 0.9700 ?
C20 H20B . 0.9700 ?
C21 C26 . 1.381(3) ?
C21 C22 . 1.385(3) ?
C21 N4 . 1.406(3) ?
C22 C23 . 1.387(3) ?
C22 H22 . 0.9300 ?
C23 C24 . 1.381(3) ?
C23 H23 . 0.9300 ?
C24 C25 . 1.385(3) ?
C25 C26 . 1.374(3) ?
C25 H25 . 0.9300 ?
C26 H26 . 0.9300 ?
N1 H1A . 0.90(2) ?
N1 H1B . 0.816(19) ?
N2 H2A . 0.88(3) ?
N2 H2B . 0.86(3) ?
N3 H3A . 0.82(2) ?
N3 H3B . 0.85(2) ?
N4 H4A . 0.96(2) ?
N4 H4B . 0.93(3) ?
O1 H1WA . 0.79(2) ?
O1 H1WB . 0.83(2) ?
O2 H2WA . 0.76(4) ?
O2 H2WB . 0.72(4) ?
N5 O5 . 1.2360(19) ?
N5 O3 . 1.2380(19) ?
N5 O4 . 1.260(2) ?

loop_
_geom_hbond_atom_site_label_D
_geom_hbond_atom_site_label_H
_geom_hbond_atom_site_label_A
_geom_hbond_site_symmetry_A
_geom_hbond_distance_DH
_geom_hbond_distance_HA
_geom_hbond_distance_DA
_geom_hbond_angle_DHA
N1 H1A O3 2_556 0.90(2) 2.22(2) 3.114(2) 173.2(18)
N3 H3A O3 2_556 0.82(2) 2.52(2) 3.263(3) 150.0(19)
O1 H1WA O4 2_556 0.79(2) 1.99(3) 2.779(2) 175(3)
N4 H4B O5 1_554 0.93(3) 2.29(3) 3.107(3) 147(2)
O2 H2WA O5 1_554 0.76(4) 2.56(4) 3.193(4) 142(4)
N2 H2B O2 1_547 0.86(3) 2.46(3) 3.258(4) 156(2)
N4 H4A O4 2_565 0.96(2) 2.14(3) 3.048(3) 157(2)
O1 H1WB O2 2_655 0.83(2) 1.87(3) 2.694(3) 170(2)
O2 H2WB N2 2_656 0.72(4) 2.26(4) 2.958(5) 165(5)

loop_
_geom_torsion_atom_site_label_1
_geom_torsion_atom_site_label_2
_geom_torsion_atom_site_label_3
_geom_torsion_atom_site_label_4
_geom_torsion_site_symmetry_1
_geom_torsion
C6 C1 C2 C3 . 0.4(3)
N1 C1 C2 C3 . 177.95(17)
C1 C2 C3 C4 . -0.3(3)
C2 C3 C4 C5 . 0.2(3)
C2 C3 C4 C7 . 178.00(17)
C3 C4 C5 C6 . -0.2(3)
C7 C4 C5 C6 . -178.07(19)
C2 C1 C6 C5 . -0.5(3)
N1 C1 C6 C5 . -178.00(17)
C4 C5 C6 C1 . 0.4(3)
C5 C4 C7 C11 . -115.4(2)
C3 C4 C7 C11 . 66.9(3)
C13 C8 C9 C10 . 0.5(3)
N2 C8 C9 C10 . -176.3(2)
C8 C9 C10 C11 . 0.1(3)
C9 C10 C11 C12 . -0.7(3)
C9 C10 C11 C7 . 177.6(2)
C4 C7 C11 C10 . 25.3(3)
C4 C7 C11 C12 . -156.49(19)
C10 C11 C12 C13 . 0.7(3)
C7 C11 C12 C13 . -177.6(2)
C11 C12 C13 C8 . -0.2(3)
C9 C8 C13 C12 . -0.4(3)
N2 C8 C13 C12 . 176.4(2)
C19 C14 C15 C16 . -0.7(3)
N3 C14 C15 C16 . -178.67(19)
C14 C15 C16 C17 . 0.5(3)
C15 C16 C17 C18 . 0.3(3)
C15 C16 C17 C20 . -178.41(19)
C16 C17 C18 C19 . -0.9(3)
C20 C17 C18 C19 . 177.76(19)
C15 C14 C19 C18 . 0.1(3)
N3 C14 C19 C18 . 178.05(17)
C17 C18 C19 C14 . 0.8(3)
C18 C17 C20 C24 . -111.1(2)
C16 C17 C20 C24 . 67.6(2)
C26 C21 C22 C23 . -2.7(3)
N4 C21 C22 C23 . 180.00(19)
C21 C22 C23 C24 . 0.7(3)
C22 C23 C24 C25 . 1.3(3)
C22 C23 C24 C20 . -175.55(18)
C17 C20 C24 C23 . -143.90(18)
C17 C20 C24 C25 . 39.5(3)
C23 C24 C25 C26 . -1.1(3)
C20 C24 C25 C26 . 175.67(18)
C24 C25 C26 C21 . -1.0(3)
C22 C21 C26 C25 . 2.9(3)
N4 C21 C26 C25 . -179.80(19)
C6 C1 N1 Co . 82.8(2)
C2 C1 N1 Co . -94.67(19)
O1 Co N1 C1 . 73.74(16)
O1 Co N1 C1 2_656 -106.26(16)
N3 Co N1 C1 2_656 -19.93(17)
N3 Co N1 C1 . 160.07(17)
C19 C14 N3 Co . -95.5(2)
C15 C14 N3 Co . 82.4(2)
O1 Co N3 C14 . 160.19(17)
O1 Co N3 C14 2_656 -19.81(17)
N1 Co N3 C14 2_656 -109.01(17)
N1 Co N3 C14 . 70.99(17)
